data_7013028
loop_
_publ_author_name
'Fei, Zhaofu'
'Scopelliti, Rosario'
'Dyson, Paul J.'

_publ_section_title
;
 Influence of the functional group on the synthesis of aminophosphines,
 diphosphinoamines and iminobiphosphines
;
_journal_issue 13
_journal_name_full 'Dalton Transactions'
_journal_page_first 2772
_journal_paper_doi 10.1039/b303645f
_journal_year 2003
_chemical_formula_sum 'C30 H25 N P2'
_chemical_formula_weight 461.45
_chemical_name_systematic
; 
? 
;
_space_group_IT_number 15
_symmetry_cell_setting monoclinic
_symmetry_space_group_name_Hall '-C 2yc'
_symmetry_space_group_name_H-M 'C 1 2/c 1'
_atom_sites_solution_hydrogens geom
_atom_sites_solution_primary direct
_atom_sites_solution_secondary difmap
_audit_creation_method SHELXL-97
_cell_angle_alpha 90.00
_cell_angle_beta 100.092(7)
_cell_angle_gamma 90.00
_cell_formula_units_Z 4
_cell_length_a 18.5448(16)
_cell_length_b 12.7369(11)
_cell_length_c 10.4063(8)
_cell_measurement_reflns_used 3389
_cell_measurement_temperature 140(2)
_cell_measurement_theta_max 28.3701
_cell_measurement_theta_min 2.26535
_cell_volume 2420.0(4)
_computing_cell_refinement 'Oxford Diffraction CrysAlis RED'
_computing_data_collection 'Oxford Diffraction CrysAlis CCD'
_computing_data_reduction 'Oxford Diffraction CrysAlis RED'
_computing_molecular_graphics 'Bruker SHELXTL'
_computing_publication_material 'Bruker SHELXTL'
_computing_structure_refinement 'SHELXL-97 (Sheldrick, 1997)'
_computing_structure_solution 'SHELXS-97 (Sheldrick, 1990)'
_diffrn_ambient_temperature 140(2)
_diffrn_measured_fraction_theta_full 0.943
_diffrn_measured_fraction_theta_max 0.943
_diffrn_measurement_device_type 'Oxford Diffraction KM4/Sapphire CCD'
_diffrn_measurement_method 'phi and omega scans'
_diffrn_radiation_monochromator graphite
_diffrn_radiation_source 'fine-focus sealed tube'
_diffrn_radiation_type MoK\a
_diffrn_radiation_wavelength 0.71073
_diffrn_reflns_av_R_equivalents 0.0297
_diffrn_reflns_av_sigmaI/netI 0.0262
_diffrn_reflns_limit_h_max 22
_diffrn_reflns_limit_h_min -22
_diffrn_reflns_limit_k_max 15
_diffrn_reflns_limit_k_min -15
_diffrn_reflns_limit_l_max 11
_diffrn_reflns_limit_l_min -11
_diffrn_reflns_number 6712
_diffrn_reflns_theta_full 25.02
_diffrn_reflns_theta_max 25.02
_diffrn_reflns_theta_min 3.71
_exptl_absorpt_coefficient_mu 0.198
_exptl_absorpt_correction_T_max 0.8990
_exptl_absorpt_correction_T_min 0.6550
_exptl_absorpt_correction_type refdelf
_exptl_absorpt_process_details
; 
(See: Walker, N. & Stuart, D. (1983) Acta Cryst. A39, 158-166) 
;
_exptl_crystal_colour colourless
_exptl_crystal_density_diffrn 1.267
_exptl_crystal_density_method 'not measured'
_exptl_crystal_description prismatic
_exptl_crystal_F_000 968
_exptl_crystal_size_max 0.19
_exptl_crystal_size_mid 0.13
_exptl_crystal_size_min 0.10
_refine_diff_density_max 0.271
_refine_diff_density_min -0.304
_refine_diff_density_rms 0.046
_refine_ls_extinction_method none
_refine_ls_goodness_of_fit_ref 1.147
_refine_ls_hydrogen_treatment mixed
_refine_ls_matrix_type full
_refine_ls_number_parameters 151
_refine_ls_number_reflns 2017
_refine_ls_number_restraints 0
_refine_ls_restrained_S_all 1.147
_refine_ls_R_factor_all 0.0460
_refine_ls_R_factor_gt 0.0391
_refine_ls_shift/su_max 0.000
_refine_ls_shift/su_mean 0.000
_refine_ls_structure_factor_coef Fsqd
_refine_ls_weighting_details 'calc w=1/[\s^2^(Fo^2^)+(0.0229P)^2^+5.3918P] where P=(Fo^2^+2Fc^2^)/3'
_refine_ls_weighting_scheme calc
_refine_ls_wR_factor_gt 0.0934
_refine_ls_wR_factor_ref 0.0959
_reflns_number_gt 1745
_reflns_number_total 2017
_reflns_threshold_expression >2sigma(I)
_cod_data_source_file b303645f.txt
_cod_data_source_block 5
_cod_depositor_comments
;
The following automatic conversions were performed:
'_symmetry_cell_setting' value 'Monoclinic' changed to 'monoclinic'
according to '/home/saulius/struct/CIF-dictionaries/cif_core.dic'
dictionary named 'cif_core.dic' version 2.4.1 from 2010-06-29.

Automatic conversion script
Id: cif_fix_enum 1527 2010-12-29 10:47:43Z saulius 
;
_cod_original_cell_volume 2420.0(3)
_cod_original_sg_symbol_H-M C2/c
_cod_database_code 7013028

loop_
_symmetry_equiv_pos_as_xyz
'x, y, z'
'-x, y, -z+1/2'
'x+1/2, y+1/2, z'
'-x+1/2, y+1/2, -z+1/2'
'-x, -y, -z'
'x, -y, z-1/2'
'-x+1/2, -y+1/2, -z'
'x+1/2, -y+1/2, z-1/2'

loop_
_atom_site_label
_atom_site_type_symbol
_atom_site_fract_x
_atom_site_fract_y
_atom_site_fract_z
_atom_site_U_iso_or_equiv
_atom_site_adp_type
_atom_site_occupancy
_atom_site_symmetry_multiplicity
_atom_site_calc_flag
_atom_site_refinement_flags
_atom_site_disorder_assembly
_atom_site_disorder_group
P1 P 0.07026(3) 0.09634(4) 0.20760(6) 0.01766(17) Uani 1 1 d . . .
N1 N 0.0000 0.1710(2) 0.2500 0.0189(6) Uani 1 2 d S . .
C1 C 0.0000 0.2853(2) 0.2500 0.0194(7) Uani 1 2 d S . .
C2 C 0.03288(12) 0.34045(18) 0.3602(2) 0.0256(6) Uani 1 1 d . . .
H2 H 0.0552 0.3034 0.4361 0.031 Uiso 1 1 calc R . .
C3 C 0.03322(13) 0.45020(19) 0.3595(3) 0.0325(6) Uani 1 1 d . . .
H3 H 0.0563 0.4876 0.4346 0.039 Uiso 1 1 calc R . .
C4 C 0.0000 0.5044(3) 0.2500 0.0350(9) Uani 1 2 d S . .
H4 H 0.0000 0.5790 0.2500 0.042 Uiso 1 2 calc SR . .
C5 C 0.09935(11) 0.17501(17) 0.0782(2) 0.0196(5) Uani 1 1 d . . .
C6 C 0.14563(12) 0.26276(18) 0.0995(2) 0.0244(5) Uani 1 1 d . . .
H6 H 0.1640 0.2850 0.1862 0.029 Uiso 1 1 calc R . .
C7 C 0.16484(13) 0.3174(2) -0.0047(3) 0.0312(6) Uani 1 1 d . . .
H7 H 0.1965 0.3764 0.0108 0.037 Uiso 1 1 calc R . .
C8 C 0.13784(13) 0.2860(2) -0.1315(3) 0.0335(6) Uani 1 1 d . . .
H8 H 0.1508 0.3238 -0.2028 0.040 Uiso 1 1 calc R . .
C9 C 0.09187(13) 0.1995(2) -0.1545(3) 0.0309(6) Uani 1 1 d . . .
H9 H 0.0733 0.1782 -0.2415 0.037 Uiso 1 1 calc R . .
C10 C 0.07312(12) 0.14418(19) -0.0504(2) 0.0237(5) Uani 1 1 d . . .
H10 H 0.0421 0.0846 -0.0667 0.028 Uiso 1 1 calc R . .
C11 C 0.14780(11) 0.11144(16) 0.3434(2) 0.0179(5) Uani 1 1 d . . .
C12 C 0.13695(12) 0.11830(17) 0.4722(2) 0.0227(5) Uani 1 1 d . . .
H12 H 0.0886 0.1258 0.4897 0.027 Uiso 1 1 calc R . .
C13 C 0.19584(13) 0.11436(18) 0.5760(2) 0.0246(5) Uani 1 1 d . . .
H13 H 0.1875 0.1199 0.6633 0.030 Uiso 1 1 calc R . .
C14 C 0.26654(12) 0.10242(18) 0.5516(2) 0.0265(6) Uani 1 1 d . . .
H14 H 0.3067 0.0999 0.6221 0.032 Uiso 1 1 calc R . .
C15 C 0.27848(12) 0.09425(18) 0.4246(2) 0.0251(5) Uani 1 1 d . . .
H15 H 0.3269 0.0858 0.4080 0.030 Uiso 1 1 calc R . .
C16 C 0.21979(11) 0.09827(17) 0.3205(2) 0.0217(5) Uani 1 1 d . . .
H16 H 0.2285 0.0921 0.2336 0.026 Uiso 1 1 calc R . .

loop_
_atom_site_aniso_label
_atom_site_aniso_U_11
_atom_site_aniso_U_22
_atom_site_aniso_U_33
_atom_site_aniso_U_23
_atom_site_aniso_U_13
_atom_site_aniso_U_12
P1 0.0158(3) 0.0167(3) 0.0202(3) -0.0004(2) 0.0025(2) 0.0000(2)
N1 0.0167(12) 0.0160(13) 0.0239(16) 0.000 0.0036(11) 0.000
C1 0.0141(14) 0.0177(15) 0.0264(19) 0.000 0.0037(12) 0.000
C2 0.0229(12) 0.0230(12) 0.0291(15) -0.0012(10) -0.0001(10) 0.0013(9)
C3 0.0273(13) 0.0245(13) 0.0435(18) -0.0099(12) -0.0001(11) -0.0015(10)
C4 0.0256(17) 0.0191(17) 0.058(3) 0.000 0.0022(17) 0.000
C5 0.0169(10) 0.0186(11) 0.0234(13) 0.0000(9) 0.0039(9) 0.0035(9)
C6 0.0266(12) 0.0209(12) 0.0253(14) -0.0026(10) 0.0032(10) -0.0012(9)
C7 0.0289(13) 0.0244(13) 0.0416(17) 0.0055(11) 0.0095(12) -0.0027(10)
C8 0.0289(13) 0.0404(15) 0.0330(17) 0.0143(12) 0.0105(11) 0.0045(11)
C9 0.0252(12) 0.0465(16) 0.0207(15) 0.0010(12) 0.0032(10) 0.0029(11)
C10 0.0172(11) 0.0279(12) 0.0252(14) -0.0025(10) 0.0020(9) 0.0003(9)
C11 0.0185(10) 0.0143(11) 0.0205(13) 0.0008(9) 0.0025(9) 0.0006(8)
C12 0.0211(11) 0.0201(12) 0.0275(15) 0.0015(10) 0.0058(9) 0.0025(9)
C13 0.0321(13) 0.0235(12) 0.0178(13) 0.0002(10) 0.0033(10) 0.0035(10)
C14 0.0250(12) 0.0249(12) 0.0258(15) 0.0012(10) -0.0057(10) 0.0003(10)
C15 0.0173(11) 0.0271(12) 0.0307(15) 0.0022(11) 0.0041(9) 0.0013(10)
C16 0.0215(11) 0.0223(11) 0.0216(13) 0.0002(10) 0.0047(9) 0.0004(9)

loop_
_atom_type_symbol
_atom_type_description
_atom_type_scat_dispersion_real
_atom_type_scat_dispersion_imag
_atom_type_scat_source
C C 0.0033 0.0016 'International Tables Vol C Tables 4.2.6.8 and 6.1.1.4'
H H 0.0000 0.0000 'International Tables Vol C Tables 4.2.6.8 and 6.1.1.4'
N N 0.0061 0.0033 'International Tables Vol C Tables 4.2.6.8 and 6.1.1.4'
P P 0.1023 0.0942 'International Tables Vol C Tables 4.2.6.8 and 6.1.1.4'

loop_
_geom_angle_atom_site_label_1
_geom_angle_atom_site_label_2
_geom_angle_atom_site_label_3
_geom_angle
_geom_angle_site_symmetry_1
_geom_angle_site_symmetry_3
_geom_angle_publ_flag
N1 P1 C5 102.62(9) . . ?
N1 P1 C11 105.56(8) . . ?
C5 P1 C11 102.48(10) . . ?
C1 N1 P1 123.31(7) . 2 ?
C1 N1 P1 123.31(7) . . ?
P1 N1 P1 113.37(14) 2 . ?
C2 C1 C2 119.3(3) . 2 ?
C2 C1 N1 120.34(15) . . ?
C2 C1 N1 120.34(15) 2 . ?
C1 C2 C3 120.2(2) . . ?
C1 C2 H2 119.9 . . ?
C3 C2 H2 119.9 . . ?
C4 C3 C2 120.1(3) . . ?
C4 C3 H3 119.9 . . ?
C2 C3 H3 119.9 . . ?
C3 C4 C3 120.0(3) 2 . ?
C3 C4 H4 120.0 2 . ?
C3 C4 H4 120.0 . . ?
C10 C5 C6 118.4(2) . . ?
C10 C5 P1 116.86(17) . . ?
C6 C5 P1 124.72(18) . . ?
C7 C6 C5 120.7(2) . . ?
C7 C6 H6 119.7 . . ?
C5 C6 H6 119.7 . . ?
C8 C7 C6 120.0(2) . . ?
C8 C7 H7 120.0 . . ?
C6 C7 H7 120.0 . . ?
C7 C8 C9 120.1(2) . . ?
C7 C8 H8 119.9 . . ?
C9 C8 H8 119.9 . . ?
C10 C9 C8 119.9(2) . . ?
C10 C9 H9 120.0 . . ?
C8 C9 H9 120.0 . . ?
C9 C10 C5 120.8(2) . . ?
C9 C10 H10 119.6 . . ?
C5 C10 H10 119.6 . . ?
C12 C11 C16 118.2(2) . . ?
C12 C11 P1 121.36(16) . . ?
C16 C11 P1 119.61(18) . . ?
C11 C12 C13 121.2(2) . . ?
C11 C12 H12 119.4 . . ?
C13 C12 H12 119.4 . . ?
C14 C13 C12 119.9(2) . . ?
C14 C13 H13 120.1 . . ?
C12 C13 H13 120.1 . . ?
C15 C14 C13 119.9(2) . . ?
C15 C14 H14 120.0 . . ?
C13 C14 H14 120.0 . . ?
C14 C15 C16 120.4(2) . . ?
C14 C15 H15 119.8 . . ?
C16 C15 H15 119.8 . . ?
C15 C16 C11 120.5(2) . . ?
C15 C16 H16 119.8 . . ?
C11 C16 H16 119.8 . . ?

loop_
_geom_bond_atom_site_label_1
_geom_bond_atom_site_label_2
_geom_bond_distance
_geom_bond_site_symmetry_2
_geom_bond_publ_flag
P1 N1 1.7315(15) . ?
P1 C5 1.834(2) . ?
P1 C11 1.841(2) . ?
N1 C1 1.455(4) . ?
N1 P1 1.7315(15) 2 ?
C1 C2 1.391(3) . ?
C1 C2 1.391(3) 2 ?
C2 C3 1.398(3) . ?
C2 H2 0.9500 . ?
C3 C4 1.382(3) . ?
C3 H3 0.9500 . ?
C4 C3 1.382(3) 2 ?
C4 H4 0.9500 . ?
C5 C10 1.398(3) . ?
C5 C6 1.403(3) . ?
C6 C7 1.387(3) . ?
C6 H6 0.9500 . ?
C7 C8 1.386(4) . ?
C7 H7 0.9500 . ?
C8 C9 1.388(4) . ?
C8 H8 0.9500 . ?
C9 C10 1.387(3) . ?
C9 H9 0.9500 . ?
C10 H10 0.9500 . ?
C11 C12 1.392(3) . ?
C11 C16 1.407(3) . ?
C12 C13 1.396(3) . ?
C12 H12 0.9500 . ?
C13 C14 1.387(3) . ?
C13 H13 0.9500 . ?
C14 C15 1.382(4) . ?
C14 H14 0.9500 . ?
C15 C16 1.395(3) . ?
C15 H15 0.9500 . ?
C16 H16 0.9500 . ?

loop_
_geom_torsion_atom_site_label_1
_geom_torsion_atom_site_label_2
_geom_torsion_atom_site_label_3
_geom_torsion_atom_site_label_4
_geom_torsion
_geom_torsion_site_symmetry_1
_geom_torsion_site_symmetry_2
_geom_torsion_site_symmetry_3
_geom_torsion_site_symmetry_4
_geom_torsion_publ_flag
C5 P1 N1 C1 -35.21(8) . . . . ?
C11 P1 N1 C1 71.77(8) . . . . ?
C5 P1 N1 P1 144.79(8) . . . 2 ?
C11 P1 N1 P1 -108.23(8) . . . 2 ?
P1 N1 C1 C2 92.44(11) 2 . . . ?
P1 N1 C1 C2 -87.56(11) . . . . ?
P1 N1 C1 C2 -87.56(11) 2 . . 2 ?
P1 N1 C1 C2 92.44(11) . . . 2 ?
C2 C1 C2 C3 -0.44(17) 2 . . . ?
N1 C1 C2 C3 179.56(17) . . . . ?
C1 C2 C3 C4 0.9(3) . . . . ?
C2 C3 C4 C3 -0.44(17) . . . 2 ?
N1 P1 C5 C10 -99.82(17) . . . . ?
C11 P1 C5 C10 150.85(17) . . . . ?
N1 P1 C5 C6 80.27(19) . . . . ?
C11 P1 C5 C6 -29.1(2) . . . . ?
C10 C5 C6 C7 0.0(3) . . . . ?
P1 C5 C6 C7 179.86(18) . . . . ?
C5 C6 C7 C8 0.5(4) . . . . ?
C6 C7 C8 C9 -0.4(4) . . . . ?
C7 C8 C9 C10 -0.2(4) . . . . ?
C8 C9 C10 C5 0.7(4) . . . . ?
C6 C5 C10 C9 -0.5(3) . . . . ?
P1 C5 C10 C9 179.54(18) . . . . ?
N1 P1 C11 C12 36.5(2) . . . . ?
C5 P1 C11 C12 143.57(18) . . . . ?
N1 P1 C11 C16 -154.35(17) . . . . ?
C5 P1 C11 C16 -47.26(19) . . . . ?
C16 C11 C12 C13 1.3(3) . . . . ?
P1 C11 C12 C13 170.58(17) . . . . ?
C11 C12 C13 C14 -0.6(3) . . . . ?
C12 C13 C14 C15 -0.1(4) . . . . ?
C13 C14 C15 C16 0.2(4) . . . . ?
C14 C15 C16 C11 0.5(4) . . . . ?
C12 C11 C16 C15 -1.2(3) . . . . ?
P1 C11 C16 C15 -170.69(17) . . . . ?
